data_4122435
loop_
_publ_author_name
'Choi, Junwon'
'Mart\'in-Gago, Pablo'
'Fu, Gregory C.'

_publ_section_title
;
 Stereoconvergent Arylations and Alkenylations of Unactivated Alkyl
 Electrophiles: Catalytic Enantioselective Synthesis of Secondary
 Sulfonamides and Sulfones.
;
_journal_issue 34
_journal_name_full 'Journal of the American Chemical Society'
_journal_page_first 12161
_journal_paper_doi 10.1021/ja506885s
_journal_volume 136
_journal_year 2014
_chemical_absolute_configuration ad
_chemical_formula_moiety 'C14 H20 O2 S'
_chemical_formula_sum 'C14 H20 O2 S'
_chemical_formula_weight 252.36
_chemical_name_systematic
;
 ?
;
_space_group_crystal_system orthorhombic
_space_group_IT_number 19
_space_group_name_Hall 'P 2ac 2ab'
_space_group_name_H-M_alt 'P 21 21 21'
_symmetry_space_group_name_Hall 'P 2ac 2ab'
_symmetry_space_group_name_H-M 'P 21 21 21'
_atom_sites_solution_hydrogens geom
_atom_sites_solution_primary direct
_audit_creation_date 2014-06-11
_audit_creation_method
;
Olex2 1.2
(compiled 2014.05.21 svn.r2940 for OlexSys, GUI svn.r4846)
;
_cell_angle_alpha 90
_cell_angle_beta 90
_cell_angle_gamma 90
_cell_formula_units_Z 4
_cell_length_a 6.2283(3)
_cell_length_b 13.7866(7)
_cell_length_c 15.3937(8)
_cell_measurement_reflns_used 8453
_cell_measurement_temperature 100(2)
_cell_measurement_theta_max 30.57
_cell_measurement_theta_min 2.65
_cell_volume 1321.81(12)
_computing_molecular_graphics 'Olex2 (Dolomanov et al., 2009)'
_computing_publication_material 'Olex2 (Dolomanov et al., 2009)'
_computing_structure_refinement 'ShelXL (Sheldrick, 2008)'
_computing_structure_solution 'ShelXS (Sheldrick, 2008)'
_diffrn_ambient_temperature 100.15
_diffrn_measured_fraction_theta_full 1.000
_diffrn_measured_fraction_theta_max 0.947
_diffrn_measurement_device_type 'Bruker APEX-II CCD'
_diffrn_measurement_method '\f and \w scans'
_diffrn_radiation_type MoK\a
_diffrn_radiation_wavelength 0.71073
_diffrn_reflns_av_R_equivalents 0.0621
_diffrn_reflns_av_unetI/netI 0.0530
_diffrn_reflns_Laue_measured_fraction_full 1.000
_diffrn_reflns_Laue_measured_fraction_max 0.947
_diffrn_reflns_limit_h_max 9
_diffrn_reflns_limit_h_min -9
_diffrn_reflns_limit_k_max 20
_diffrn_reflns_limit_k_min -21
_diffrn_reflns_limit_l_max 23
_diffrn_reflns_limit_l_min -23
_diffrn_reflns_number 39471
_diffrn_reflns_point_group_measured_fraction_full 1.000
_diffrn_reflns_point_group_measured_fraction_max 0.930
_diffrn_reflns_theta_full 25.000
_diffrn_reflns_theta_max 33.731
_diffrn_reflns_theta_min 1.983
_diffrn_standards_number 0
_exptl_absorpt_coefficient_mu 0.233
_exptl_absorpt_correction_T_max 1.0000
_exptl_absorpt_correction_T_min 0.8575
_exptl_absorpt_correction_type multi-scan
_exptl_absorpt_process_details
;
SADABS-2012/1 (Bruker,2012) was used for absorption correction.
wR2(int) was 0.0737 before and 0.0590 after correction.
The Ratio of minimum to maximum transmission is 0.8575.
The \l/2 correction factor is 0.0015.
;
_exptl_crystal_colour colourless
_exptl_crystal_colour_primary colourless
_exptl_crystal_density_diffrn 1.268
_exptl_crystal_description block
_exptl_crystal_F_000 544
_exptl_crystal_size_max 0.62
_exptl_crystal_size_mid 0.16
_exptl_crystal_size_min 0.09
_refine_diff_density_max 0.692
_refine_diff_density_min -0.385
_refine_diff_density_rms 0.074
_refine_ls_abs_structure_details
;
 Flack x determined using 1491 quotients [(I+)-(I-)]/[(I+)+(I-)]
 (Parsons, Flack and Wagner, Acta Cryst. B69 (2013) 249-259).
;
_refine_ls_abs_structure_Flack 0.01(3)
_refine_ls_extinction_method none
_refine_ls_goodness_of_fit_ref 1.141
_refine_ls_hydrogen_treatment constr
_refine_ls_matrix_type full
_refine_ls_number_parameters 155
_refine_ls_number_reflns 4910
_refine_ls_number_restraints 0
_refine_ls_restrained_S_all 1.141
_refine_ls_R_factor_all 0.0741
_refine_ls_R_factor_gt 0.0540
_refine_ls_shift/su_max 0.001
_refine_ls_shift/su_mean 0.000
_refine_ls_structure_factor_coef Fsqd
_refine_ls_weighting_details 'w=1/[\s^2^(Fo^2^)+(0.0490P)^2^+0.4361P] where P=(Fo^2^+2Fc^2^)/3'
_refine_ls_weighting_scheme calc
_refine_ls_wR_factor_gt 0.1115
_refine_ls_wR_factor_ref 0.1179
_reflns_Friedel_coverage 0.726
_reflns_Friedel_fraction_full 1.000
_reflns_Friedel_fraction_max 0.907
_reflns_number_gt 3999
_reflns_number_total 4910
_reflns_threshold_expression 'I > 2\s(I)'
_cod_data_source_file ja506885s_si_001.cif
_cod_data_source_block crystal03
_cod_depositor_comments 'Adding full bibliography for 4122433--4122435.cif.'
_cod_database_code 4122435
_shelxl_version_number 2014-3
_shelx_space_group_comment
;
The symmetry employed for this shelxl refinement is uniquely defined
by the following loop, which should always be used as a source of
symmetry information in preference to the above space-group names.
They are only intended as comments.
;
_shelx_estimated_absorpt_t_max 0.979
_shelx_estimated_absorpt_t_min 0.869
_olex2_refinement_description
;
1. Fixed Uiso
 At 1.2 times of:
  All C(H) groups, All C(H,H) groups
 At 1.5 times of:
  All C(H,H,H) groups
2.a Ternary CH refined with riding coordinates:
 C1(H1), C2(H2)
2.b Secondary CH2 refined with riding coordinates:
 C3(H3A,H3B), C4(H4A,H4B), C5(H5A,H5B), C6(H6A,H6B), C7(H7A,H7B)
2.c Aromatic/amide H refined with riding coordinates:
 C9(H9), C10(H10), C11(H11), C12(H12), C13(H13)
2.d Idealised Me refined as rotating group:
 C14(H14A,H14B,H14C)
;

loop_
_space_group_symop_operation_xyz
'x, y, z'
'-x+1/2, -y, z+1/2'
'-x, y+1/2, -z+1/2'
'x+1/2, -y+1/2, -z'

loop_
_atom_site_label
_atom_site_type_symbol
_atom_site_fract_x
_atom_site_fract_y
_atom_site_fract_z
_atom_site_U_iso_or_equiv
_atom_site_adp_type
_atom_site_occupancy
_atom_site_site_symmetry_order
_atom_site_calc_flag
_atom_site_refinement_flags_posn
S1 S 0.75022(11) 0.37568(4) 0.48919(4) 0.01656(13) Uani 1 1 d .
O1 O 0.6971(3) 0.32059(13) 0.56617(12) 0.0210(4) Uani 1 1 d .
O2 O 0.9662(3) 0.41365(12) 0.48357(13) 0.0208(4) Uani 1 1 d .
C1 C 0.5566(4) 0.47310(16) 0.48173(16) 0.0143(4) Uani 1 1 d .
H1 H 0.4140 0.4428 0.4942 0.017 Uiso 1 1 calc R
C2 C 0.5963(4) 0.54645(16) 0.55695(16) 0.0142(4) Uani 1 1 d .
H2 H 0.6373 0.5077 0.6093 0.017 Uiso 1 1 calc R
C3 C 0.7759(4) 0.62081(17) 0.54178(16) 0.0173(4) Uani 1 1 d .
H3A H 0.7392 0.6620 0.4912 0.021 Uiso 1 1 calc R
H3B H 0.9117 0.5865 0.5286 0.021 Uiso 1 1 calc R
C4 C 0.8064(4) 0.68490(18) 0.62245(18) 0.0195(5) Uani 1 1 d .
H4A H 0.8533 0.6442 0.6719 0.023 Uiso 1 1 calc R
H4B H 0.9203 0.7333 0.6109 0.023 Uiso 1 1 calc R
C5 C 0.5993(4) 0.73711(18) 0.64645(19) 0.0205(5) Uani 1 1 d .
H5A H 0.5613 0.7837 0.6000 0.025 Uiso 1 1 calc R
H5B H 0.6210 0.7741 0.7009 0.025 Uiso 1 1 calc R
C6 C 0.4161(4) 0.66510(19) 0.6587(2) 0.0232(6) Uani 1 1 d .
H6A H 0.2812 0.7011 0.6695 0.028 Uiso 1 1 calc R
H6B H 0.4457 0.6244 0.7103 0.028 Uiso 1 1 calc R
C7 C 0.3868(4) 0.59943(18) 0.57896(18) 0.0187(5) Uani 1 1 d .
H7A H 0.2725 0.5513 0.5908 0.022 Uiso 1 1 calc R
H7B H 0.3415 0.6392 0.5286 0.022 Uiso 1 1 calc R
C8 C 0.5392(4) 0.51387(16) 0.39041(16) 0.0150(5) Uani 1 1 d .
C9 C 0.7131(4) 0.55522(16) 0.34614(17) 0.0169(5) Uani 1 1 d .
H9 H 0.8494 0.5592 0.3736 0.020 Uiso 1 1 calc R
C10 C 0.6869(4) 0.59046(17) 0.26201(17) 0.0176(5) Uani 1 1 d .
H10 H 0.8051 0.6192 0.2327 0.021 Uiso 1 1 calc R
C11 C 0.4895(4) 0.58396(17) 0.22068(16) 0.0182(5) Uani 1 1 d .
H11 H 0.4728 0.6071 0.1629 0.022 Uiso 1 1 calc R
C12 C 0.3168(4) 0.54343(18) 0.26439(18) 0.0191(5) Uani 1 1 d .
H12 H 0.1806 0.5398 0.2368 0.023 Uiso 1 1 calc R
C13 C 0.3419(4) 0.50809(17) 0.34834(17) 0.0166(5) Uani 1 1 d .
H13 H 0.2229 0.4797 0.3773 0.020 Uiso 1 1 calc R
C14 C 0.7027(5) 0.30183(18) 0.39771(18) 0.0228(6) Uani 1 1 d .
H14A H 0.7233 0.3400 0.3447 0.034 Uiso 1 1 calc GR
H14B H 0.5551 0.2773 0.3996 0.034 Uiso 1 1 calc GR
H14C H 0.8032 0.2471 0.3980 0.034 Uiso 1 1 calc GR

loop_
_atom_site_aniso_label
_atom_site_aniso_U_11
_atom_site_aniso_U_22
_atom_site_aniso_U_33
_atom_site_aniso_U_23
_atom_site_aniso_U_13
_atom_site_aniso_U_12
S1 0.0187(3) 0.0130(2) 0.0180(2) 0.0008(2) -0.0014(3) -0.0010(2)
O1 0.0259(11) 0.0169(8) 0.0202(9) 0.0025(7) -0.0010(7) -0.0019(7)
O2 0.0172(9) 0.0165(8) 0.0286(9) 0.0019(8) 0.0003(8) 0.0003(7)
C1 0.0110(10) 0.0147(10) 0.0172(10) 0.0011(9) -0.0010(9) -0.0032(8)
C2 0.0135(11) 0.0113(9) 0.0179(11) 0.0017(8) -0.0005(9) -0.0020(8)
C3 0.0110(11) 0.0170(9) 0.0238(11) -0.0015(9) 0.0001(9) -0.0032(10)
C4 0.0150(12) 0.0157(10) 0.0279(13) -0.0019(9) -0.0027(9) -0.0018(9)
C5 0.0177(13) 0.0150(10) 0.0288(14) -0.0043(10) -0.0010(11) 0.0017(9)
C6 0.0172(13) 0.0219(12) 0.0306(15) -0.0061(11) 0.0042(11) -0.0001(10)
C7 0.0116(11) 0.0180(11) 0.0264(13) -0.0015(9) -0.0004(10) -0.0003(9)
C8 0.0153(12) 0.0122(9) 0.0175(11) 0.0009(8) -0.0002(9) 0.0000(9)
C9 0.0140(13) 0.0169(9) 0.0197(11) 0.0000(8) -0.0005(9) -0.0027(8)
C10 0.0188(12) 0.0138(10) 0.0201(12) 0.0011(9) 0.0037(9) -0.0007(9)
C11 0.0222(13) 0.0142(10) 0.0183(12) 0.0001(9) -0.0013(10) 0.0031(10)
C12 0.0184(13) 0.0177(11) 0.0212(12) -0.0022(9) -0.0028(10) 0.0019(9)
C13 0.0116(11) 0.0171(10) 0.0210(12) 0.0004(9) 0.0009(10) -0.0015(8)
C14 0.0320(17) 0.0144(10) 0.0219(12) -0.0028(9) -0.0024(11) -0.0013(10)

loop_
_atom_type_symbol
_atom_type_description
_atom_type_scat_dispersion_real
_atom_type_scat_dispersion_imag
_atom_type_scat_source
C C 0.0033 0.0016 'International Tables Vol C Tables 4.2.6.8 and 6.1.1.4'
H H 0.0000 0.0000 'International Tables Vol C Tables 4.2.6.8 and 6.1.1.4'
O O 0.0106 0.0060 'International Tables Vol C Tables 4.2.6.8 and 6.1.1.4'
S S 0.1246 0.1234 'International Tables Vol C Tables 4.2.6.8 and 6.1.1.4'

loop_
_geom_angle_atom_site_label_1
_geom_angle_atom_site_label_2
_geom_angle_atom_site_label_3
_geom_angle
O1 S1 O2 116.89(12)
O1 S1 C1 106.82(11)
O1 S1 C14 108.23(11)
O2 S1 C1 110.34(10)
O2 S1 C14 108.51(13)
C14 S1 C1 105.43(13)
S1 C1 H1 105.6
C2 C1 S1 109.22(16)
C2 C1 H1 105.6
C8 C1 S1 112.41(17)
C8 C1 H1 105.6
C8 C1 C2 117.36(18)
C1 C2 H2 107.1
C3 C2 C1 115.9(2)
C3 C2 H2 107.1
C7 C2 C1 109.8(2)
C7 C2 H2 107.1
C7 C2 C3 109.60(18)
C2 C3 H3A 109.5
C2 C3 H3B 109.5
C2 C3 C4 110.6(2)
H3A C3 H3B 108.1
C4 C3 H3A 109.5
C4 C3 H3B 109.5
C3 C4 H4A 109.4
C3 C4 H4B 109.4
H4A C4 H4B 108.0
C5 C4 C3 111.3(2)
C5 C4 H4A 109.4
C5 C4 H4B 109.4
C4 C5 H5A 109.5
C4 C5 H5B 109.5
C4 C5 C6 110.9(2)
H5A C5 H5B 108.1
C6 C5 H5A 109.5
C6 C5 H5B 109.5
C5 C6 H6A 109.2
C5 C6 H6B 109.2
C5 C6 C7 111.9(2)
H6A C6 H6B 107.9
C7 C6 H6A 109.2
C7 C6 H6B 109.2
C2 C7 C6 110.9(2)
C2 C7 H7A 109.5
C2 C7 H7B 109.5
C6 C7 H7A 109.5
C6 C7 H7B 109.5
H7A C7 H7B 108.1
C9 C8 C1 123.1(2)
C13 C8 C1 118.2(2)
C13 C8 C9 118.7(2)
C8 C9 H9 119.9
C10 C9 C8 120.2(2)
C10 C9 H9 119.9
C9 C10 H10 119.7
C11 C10 C9 120.5(2)
C11 C10 H10 119.7
C10 C11 H11 120.3
C12 C11 C10 119.4(2)
C12 C11 H11 120.3
C11 C12 H12 119.8
C11 C12 C13 120.4(2)
C13 C12 H12 119.8
C8 C13 H13 119.6
C12 C13 C8 120.8(2)
C12 C13 H13 119.6
S1 C14 H14A 109.5
S1 C14 H14B 109.5
S1 C14 H14C 109.5
H14A C14 H14B 109.5
H14A C14 H14C 109.5
H14B C14 H14C 109.5

loop_
_geom_bond_atom_site_label_1
_geom_bond_atom_site_label_2
_geom_bond_distance
S1 O1 1.4458(19)
S1 O2 1.4461(19)
S1 C1 1.809(2)
S1 C14 1.763(3)
C1 H1 1.0000
C1 C2 1.557(3)
C1 C8 1.518(3)
C2 H2 1.0000
C2 C3 1.535(3)
C2 C7 1.533(3)
C3 H3A 0.9900
C3 H3B 0.9900
C3 C4 1.536(3)
C4 H4A 0.9900
C4 H4B 0.9900
C4 C5 1.523(4)
C5 H5A 0.9900
C5 H5B 0.9900
C5 C6 1.524(4)
C6 H6A 0.9900
C6 H6B 0.9900
C6 C7 1.536(4)
C7 H7A 0.9900
C7 H7B 0.9900
C8 C9 1.401(3)
C8 C13 1.391(4)
C9 H9 0.9500
C9 C10 1.393(3)
C10 H10 0.9500
C10 C11 1.387(4)
C11 H11 0.9500
C11 C12 1.386(4)
C12 H12 0.9500
C12 C13 1.390(4)
C13 H13 0.9500
C14 H14A 0.9800
C14 H14B 0.9800
C14 H14C 0.9800

loop_
_geom_torsion_atom_site_label_1
_geom_torsion_atom_site_label_2
_geom_torsion_atom_site_label_3
_geom_torsion_atom_site_label_4
_geom_torsion
S1 C1 C2 C3 81.6(2)
S1 C1 C2 C7 -153.58(17)
S1 C1 C8 C9 -59.7(3)
S1 C1 C8 C13 119.1(2)
O1 S1 C1 C2 68.78(18)
O1 S1 C1 C8 -159.13(16)
O2 S1 C1 C2 -59.25(19)
O2 S1 C1 C8 72.84(19)
C1 C2 C3 C4 -176.9(2)
C1 C2 C7 C6 174.5(2)
C1 C8 C9 C10 179.4(2)
C1 C8 C13 C12 -179.4(2)
C2 C1 C8 C9 68.2(3)
C2 C1 C8 C13 -113.0(2)
C2 C3 C4 C5 -57.7(3)
C3 C2 C7 C6 -57.1(3)
C3 C4 C5 C6 55.2(3)
C4 C5 C6 C7 -54.4(3)
C5 C6 C7 C2 55.8(3)
C7 C2 C3 C4 58.2(3)
C8 C1 C2 C3 -47.8(3)
C8 C1 C2 C7 77.0(3)
C8 C9 C10 C11 -0.8(4)
C9 C8 C13 C12 -0.6(4)
C9 C10 C11 C12 1.1(4)
C10 C11 C12 C13 -1.1(4)
C11 C12 C13 C8 0.9(4)
C13 C8 C9 C10 0.6(3)
C14 S1 C1 C2 -176.22(17)
C14 S1 C1 C8 -44.13(19)
